data_1560281
loop_
_publ_author_name
'Kuno, Atsuko'
'Maeda, Hiromitsu'

_publ_section_title
;
 Nitro-Substituted Dipyrrolyldiketone BF<sub>2</sub> Complexes as
 Electronic-State-Adjustable Anion-Responsive \p-Electronic Systems.
;
_journal_issue 3
_journal_name_full 'Molecules (Basel, Switzerland)'
_journal_page_first 595
_journal_paper_doi 10.3390/molecules26030595
_journal_volume 26
_journal_year 2021
_chemical_formula_moiety 'C19 H23 B F2 I N3 O4, 0.5(C4 H8 O2)'
_chemical_formula_sum 'C21 H27 B F2 I N3 O5'
_chemical_formula_weight 577.16
_space_group_crystal_system triclinic
_space_group_IT_number 2
_space_group_name_Hall '-P 1'
_space_group_name_H-M_alt 'P -1'
_atom_sites_solution_hydrogens geom
_audit_creation_method SHELXL-2014/7
_cell_angle_alpha 99.579(2)
_cell_angle_beta 94.035(2)
_cell_angle_gamma 108.412(2)
_cell_formula_units_Z 2
_cell_length_a 8.6034(2)
_cell_length_b 9.0805(2)
_cell_length_c 16.4248(4)
_cell_measurement_reflns_used 12518
_cell_measurement_temperature 93(2)
_cell_measurement_theta_max 73.1900
_cell_measurement_theta_min 2.7320
_cell_volume 1190.09(5)
_computing_structure_refinement 'SHELXL-2014/7 (Sheldrick, 2014)'
_diffrn_ambient_temperature 93(2)
_diffrn_detector_area_resol_mean 5.8140
_diffrn_measured_fraction_theta_full 0.972
_diffrn_measured_fraction_theta_max 0.972
_diffrn_measurement_device_type 'Rigaku XtaLAB P200'
_diffrn_measurement_method \w
_diffrn_radiation_type CuK\a
_diffrn_radiation_wavelength 1.54184
_diffrn_reflns_av_R_equivalents 0.0497
_diffrn_reflns_av_unetI/netI 0.0354
_diffrn_reflns_Laue_measured_fraction_full 0.972
_diffrn_reflns_Laue_measured_fraction_max 0.972
_diffrn_reflns_limit_h_max 9
_diffrn_reflns_limit_h_min -10
_diffrn_reflns_limit_k_max 10
_diffrn_reflns_limit_k_min -10
_diffrn_reflns_limit_l_max 19
_diffrn_reflns_limit_l_min -19
_diffrn_reflns_number 14450
_diffrn_reflns_point_group_measured_fraction_full 0.972
_diffrn_reflns_point_group_measured_fraction_max 0.972
_diffrn_reflns_theta_full 64.993
_diffrn_reflns_theta_max 64.993
_diffrn_reflns_theta_min 2.752
_exptl_absorpt_coefficient_mu 11.038
_exptl_absorpt_correction_T_max 1.00000
_exptl_absorpt_correction_T_min 0.55090
_exptl_absorpt_correction_type multi-scan
_exptl_absorpt_process_details
;
CrysAlisPro 1.171.40.67a (Rigaku Oxford Diffraction, 2019)
Empirical absorption correction using spherical harmonics,
 implemented in SCALE3 ABSPACK scaling algorithm.
;
_exptl_crystal_colour orange
_exptl_crystal_density_diffrn 1.611
_exptl_crystal_description prism
_exptl_crystal_F_000 580
_exptl_crystal_size_max 0.120
_exptl_crystal_size_mid 0.090
_exptl_crystal_size_min 0.010
_refine_diff_density_max 4.401
_refine_diff_density_min -1.661
_refine_diff_density_rms 0.300
_refine_ls_extinction_method none
_refine_ls_goodness_of_fit_ref 1.050
_refine_ls_hydrogen_treatment constr
_refine_ls_matrix_type full
_refine_ls_number_parameters 330
_refine_ls_number_reflns 3927
_refine_ls_number_restraints 114
_refine_ls_restrained_S_all 1.041
_refine_ls_R_factor_all 0.0778
_refine_ls_R_factor_gt 0.0760
_refine_ls_shift/su_max 0.000
_refine_ls_shift/su_mean 0.000
_refine_ls_structure_factor_coef Fsqd
_refine_ls_weighting_details 'w=1/[\s^2^(Fo^2^)+(0.1912P)^2^+2.8438P] where P=(Fo^2^+2Fc^2^)/3'
_refine_ls_weighting_scheme calc
_refine_ls_wR_factor_gt 0.2190
_refine_ls_wR_factor_ref 0.2207
_reflns_Friedel_coverage 0.000
_reflns_number_gt 3713
_reflns_number_total 3927
_reflns_threshold_expression 'I > 2\s(I)'
_cod_data_source_file NO2_kuno_HMaeda_cif.cif
_cod_data_source_block 201110maeda4_rev
_cod_database_code 1560281
_shelx_shelxl_version_number 2014/7
_shelx_space_group_comment
;
The symmetry employed for this shelxl refinement is uniquely defined
by the following loop, which should always be used as a source of
symmetry information in preference to the above space-group names.
They are only intended as comments.
;
_shelx_estimated_absorpt_t_min 0.351
_shelx_estimated_absorpt_t_max 0.898

loop_
_space_group_symop_operation_xyz
'x, y, z'
'-x, -y, -z'

loop_
_atom_site_label
_atom_site_type_symbol
_atom_site_fract_x
_atom_site_fract_y
_atom_site_fract_z
_atom_site_U_iso_or_equiv
_atom_site_adp_type
_atom_site_occupancy
_atom_site_site_symmetry_order
_atom_site_calc_flag
_atom_site_refinement_flags_posn
_atom_site_refinement_flags_adp
_atom_site_refinement_flags_occupancy
_atom_site_disorder_assembly
_atom_site_disorder_group
I1 I 0.29756(5) 0.53808(5) 0.94188(2) 0.0248(3) Uani 1 1 d . . . . .
F1 F 0.6351(5) 0.9737(5) 0.6283(3) 0.0221(9) Uani 1 1 d . . . . .
F2 F 0.3656(5) 0.9461(5) 0.5923(3) 0.0230(9) Uani 1 1 d . . . . .
O3 O 0.4320(6) 0.7521(5) 0.6517(3) 0.0180(10) Uani 1 1 d . . . . .
O4 O 0.4860(6) 0.7859(6) 0.5110(3) 0.0194(11) Uani 1 1 d . . . . .
O1 O 0.5599(8) 0.8742(6) 0.2366(3) 0.0299(13) Uani 1 1 d . U . . .
O2 O 0.4269(8) 0.6785(7) 0.1341(3) 0.0311(13) Uani 1 1 d . U . . .
N1 N 0.4393(7) 0.7072(7) 0.3495(4) 0.0162(12) Uani 1 1 d . . . . .
H1 H 0.4977 0.8065 0.3714 0.019 Uiso 1 1 calc R U . . .
N2 N 0.3210(7) 0.5864(7) 0.7664(4) 0.0171(12) Uani 1 1 d . . . . .
H32 H 0.3760 0.6874 0.7858 0.021 Uiso 1 1 calc R U . . .
N3 N 0.4662(8) 0.7387(8) 0.2070(4) 0.0258(15) Uani 1 1 d . U . . .
C22 C 0.3831(8) 0.6408(8) 0.4828(4) 0.0158(14) Uani 1 1 d . . . . .
C23 C 0.1965(8) 0.3502(9) 0.6795(5) 0.0184(15) Uani 1 1 d . . . . .
C24 C 0.1889(9) 0.2921(8) 0.3535(4) 0.0194(15) Uani 1 1 d . . . . .
H4 H 0.2347 0.2804 0.4081 0.023 Uiso 1 1 calc R U . . .
H5 H 0.1993 0.2068 0.3104 0.023 Uiso 1 1 calc R U . . .
C25 C 0.2875(8) 0.4511(8) 0.3360(4) 0.0150(13) Uani 1 1 d . . . . .
C26 C 0.4066(9) 0.6422(8) 0.2675(4) 0.0174(14) Uani 1 1 d . . . . .
C27 C 0.3393(9) 0.6042(8) 0.6220(5) 0.0156(14) Uani 1 1 d . . . . .
C28 C 0.2844(9) 0.5130(8) 0.6834(4) 0.0168(14) Uani 1 1 d . . . . .
C29 C 0.3037(9) 0.5460(8) 0.5354(4) 0.0155(14) Uani 1 1 d . . . . .
H3 H 0.2266 0.4434 0.5134 0.019 Uiso 1 1 calc R U . . .
C30 C 0.1813(9) 0.3303(9) 0.7619(4) 0.0188(15) Uani 1 1 d . . . . .
C31 C 0.3669(8) 0.5936(8) 0.3930(4) 0.0153(14) Uani 1 1 d . . . . .
C32 C 0.2532(9) 0.3641(9) 0.1747(5) 0.0244(16) Uani 1 1 d . U . A 3
H43 H 0.2354 0.2559 0.1849 0.029 Uiso 1 1 calc R U . A 3
H44 H 0.3386 0.3865 0.1368 0.029 Uiso 1 1 calc R U . A 3
C33 C 0.0924(10) 0.1807(9) 0.7914(5) 0.0258(17) Uani 1 1 d . . . . .
H33 H 0.0914 0.0882 0.7496 0.031 Uiso 1 1 calc R U . . .
H34 H 0.1546 0.1789 0.8441 0.031 Uiso 1 1 calc R U . . .
C34 C 0.3138(9) 0.4804(9) 0.2553(5) 0.0175(15) Uani 1 1 d . . . . .
C35 C 0.2599(9) 0.4796(9) 0.8122(4) 0.0203(15) Uani 1 1 d . . . . .
C36 C 0.0058(10) 0.2744(10) 0.3542(5) 0.0279(17) Uani 1 1 d . . . . .
H12 H -0.0048 0.3595 0.3964 0.042 Uiso 1 1 calc R U . . .
H13 H -0.0537 0.1717 0.3674 0.042 Uiso 1 1 calc R U . . .
H14 H -0.0412 0.2808 0.2993 0.042 Uiso 1 1 calc R U . . .
C38 C 0.1283(10) 0.2217(8) 0.6041(5) 0.0235(16) Uani 1 1 d . . . . .
H35 H 0.1202 0.1188 0.6194 0.028 Uiso 1 1 calc R U . . .
H36 H 0.2055 0.2394 0.5620 0.028 Uiso 1 1 calc R U . . .
C39 C -0.0824(10) 0.1647(9) 0.8056(5) 0.0296(18) Uani 1 1 d . . . . .
H37 H -0.0827 0.2552 0.8473 0.044 Uiso 1 1 calc R U . . .
H38 H -0.1323 0.0665 0.8254 0.044 Uiso 1 1 calc R U . . .
H39 H -0.1463 0.1619 0.7532 0.044 Uiso 1 1 calc R U . . .
C40 C -0.0418(10) 0.2137(11) 0.5658(5) 0.034(2) Uani 1 1 d . . . . .
H40 H -0.1202 0.1909 0.6063 0.050 Uiso 1 1 calc R U . . .
H41 H -0.0796 0.1296 0.5158 0.050 Uiso 1 1 calc R U . . .
H42 H -0.0347 0.3154 0.5508 0.050 Uiso 1 1 calc R U . . .
B1 B 0.4816(10) 0.8686(9) 0.5963(5) 0.0178(16) Uani 1 1 d . . . . .
C42 C 0.0921(11) 0.3709(12) 0.1326(5) 0.035(2) Uani 1 1 d . U . A 3
H45 H 0.0003 0.3199 0.1616 0.053 Uiso 1 1 calc R U . A 3
H46 H 0.0723 0.3155 0.0743 0.053 Uiso 1 1 calc R U . A 3
H47 H 0.1003 0.4817 0.1349 0.053 Uiso 1 1 calc R U . A 3
C50 C 0.208(2) 0.041(2) -0.0170(11) 0.0298(19) Uani 0.5 1 d . U P B -1
H24 H 0.1025 0.0251 -0.0503 0.045 Uiso 0.5 1 calc R U P B -1
H25 H 0.1864 -0.0088 0.0315 0.045 Uiso 0.5 1 calc R U P B -1
H26 H 0.2669 0.1547 0.0018 0.045 Uiso 0.5 1 calc R U P B -1
O6 O 0.4621(13) -0.0084(13) -0.0201(7) 0.0288(14) Uani 0.5 1 d . U P B -1
C53 C 0.720(2) -0.033(2) -0.0008(11) 0.0308(19) Uani 0.5 1 d . U P B -1
H27 H 0.7991 -0.0713 -0.0303 0.046 Uiso 0.5 1 calc R U P B -1
H28 H 0.7702 0.0800 0.0230 0.046 Uiso 0.5 1 calc R U P B -1
H29 H 0.6884 -0.0915 0.0440 0.046 Uiso 0.5 1 calc R U P B -1
C51 C 0.311(2) -0.0328(19) -0.0693(11) 0.0290(15) Uani 0.5 1 d . U P B -1
H30 H 0.2521 -0.1477 -0.0888 0.035 Uiso 0.5 1 calc R U P B -1
H31 H 0.3329 0.0164 -0.1186 0.035 Uiso 0.5 1 calc R U P B -1
C52 C 0.572(2) -0.0593(18) -0.0591(10) 0.0286(14) Uani 0.5 1 d . U P B -1
O7 O 0.5263(13) -0.1099(11) -0.1472(7) 0.0251(16) Uani 0.5 1 d . U P B -1

loop_
_atom_site_aniso_label
_atom_site_aniso_U_11
_atom_site_aniso_U_22
_atom_site_aniso_U_33
_atom_site_aniso_U_23
_atom_site_aniso_U_13
_atom_site_aniso_U_12
I1 0.0333(4) 0.0269(4) 0.0145(4) 0.0051(2) 0.0026(2) 0.0102(2)
F1 0.024(2) 0.0144(19) 0.022(2) 0.0012(16) 0.0023(16) 0.0003(16)
F2 0.028(2) 0.018(2) 0.022(2) 0.0058(16) 0.0017(17) 0.0067(17)
O3 0.028(3) 0.009(2) 0.012(2) -0.0004(18) -0.0003(19) 0.0004(19)
O4 0.027(3) 0.010(2) 0.016(3) 0.0014(19) 0.003(2) 0.000(2)
O1 0.046(3) 0.018(3) 0.024(3) 0.007(2) 0.007(2) 0.006(2)
O2 0.044(3) 0.032(3) 0.016(3) 0.005(2) 0.005(2) 0.010(3)
N1 0.026(3) 0.008(3) 0.015(3) 0.004(2) 0.004(2) 0.005(2)
N2 0.024(3) 0.009(3) 0.018(3) 0.004(2) 0.001(2) 0.004(2)
N3 0.021(3) 0.022(3) 0.031(3) -0.009(3) 0.004(3) 0.009(3)
C22 0.016(3) 0.011(3) 0.020(4) 0.002(3) 0.000(3) 0.006(3)
C23 0.014(3) 0.017(3) 0.024(4) 0.006(3) 0.002(3) 0.003(3)
C24 0.026(4) 0.015(3) 0.016(3) 0.001(3) 0.001(3) 0.006(3)
C25 0.018(3) 0.011(3) 0.017(3) 0.003(3) 0.000(3) 0.007(3)
C26 0.023(4) 0.014(3) 0.017(3) 0.005(3) 0.004(3) 0.008(3)
C27 0.018(3) 0.010(3) 0.019(3) 0.003(3) 0.002(3) 0.006(3)
C28 0.020(3) 0.015(3) 0.015(3) 0.001(3) 0.001(3) 0.006(3)
C29 0.019(3) 0.012(3) 0.015(3) 0.003(3) 0.002(3) 0.004(3)
C30 0.025(4) 0.016(3) 0.014(3) 0.005(3) 0.001(3) 0.005(3)
C31 0.015(3) 0.018(3) 0.015(3) 0.006(3) 0.003(2) 0.007(3)
C32 0.029(4) 0.017(3) 0.028(4) 0.001(3) 0.004(3) 0.010(3)
C33 0.039(4) 0.014(3) 0.023(4) 0.010(3) 0.005(3) 0.004(3)
C34 0.016(3) 0.018(3) 0.018(4) 0.001(3) 0.000(3) 0.008(3)
C35 0.024(4) 0.024(4) 0.012(3) 0.002(3) 0.003(3) 0.007(3)
C36 0.023(4) 0.030(4) 0.027(4) 0.011(3) 0.004(3) 0.001(3)
C38 0.033(4) 0.015(3) 0.019(4) 0.007(3) 0.002(3) 0.003(3)
C39 0.035(4) 0.022(4) 0.027(4) 0.011(3) 0.007(3) -0.002(3)
C40 0.026(4) 0.035(5) 0.026(4) 0.009(3) -0.001(3) -0.010(4)
B1 0.024(4) 0.011(3) 0.016(4) 0.003(3) 0.000(3) 0.003(3)
C42 0.033(4) 0.045(5) 0.018(4) -0.008(3) -0.004(3) 0.008(4)
C50 0.031(3) 0.023(3) 0.032(3) -0.001(3) 0.005(3) 0.008(3)
O6 0.031(3) 0.020(2) 0.032(3) -0.003(2) 0.006(2) 0.007(2)
C53 0.031(3) 0.023(3) 0.033(3) -0.004(3) 0.005(3) 0.006(3)
C51 0.031(3) 0.021(2) 0.032(3) -0.002(2) 0.005(2) 0.007(2)
C52 0.030(3) 0.020(2) 0.032(3) -0.003(2) 0.007(2) 0.007(2)
O7 0.028(3) 0.014(3) 0.030(3) -0.007(2) 0.013(3) 0.005(2)

loop_
_atom_type_symbol
_atom_type_description
_atom_type_scat_dispersion_real
_atom_type_scat_dispersion_imag
_atom_type_scat_source
C C 0.0181 0.0091 'International Tables Vol C Tables 4.2.6.8 and 6.1.1.4'
H H 0.0000 0.0000 'International Tables Vol C Tables 4.2.6.8 and 6.1.1.4'
B B 0.0090 0.0039 'International Tables Vol C Tables 4.2.6.8 and 6.1.1.4'
F F 0.0727 0.0534 'International Tables Vol C Tables 4.2.6.8 and 6.1.1.4'
I I -0.3257 6.8362 'International Tables Vol C Tables 4.2.6.8 and 6.1.1.4'
N N 0.0311 0.0180 'International Tables Vol C Tables 4.2.6.8 and 6.1.1.4'
O O 0.0492 0.0322 'International Tables Vol C Tables 4.2.6.8 and 6.1.1.4'

loop_
_geom_angle_atom_site_label_1
_geom_angle_atom_site_label_2
_geom_angle_atom_site_label_3
_geom_angle
_geom_angle_site_symmetry_1
_geom_angle_site_symmetry_3
_geom_angle_publ_flag
C27 O3 B1 121.5(5) . . ?
C22 O4 B1 119.4(5) . . ?
C26 N1 C31 108.7(6) . . ?
C26 N1 H1 125.6 . . ?
C31 N1 H1 125.6 . . ?
C35 N2 C28 108.8(6) . . ?
C35 N2 H32 125.6 . . ?
C28 N2 H32 125.6 . . ?
O2 N3 O1 126.7(7) . . ?
O2 N3 C26 118.1(6) . . ?
O1 N3 C26 115.1(6) . . ?
O4 C22 C29 122.1(6) . . ?
O4 C22 C31 112.8(6) . . ?
C29 C22 C31 125.1(6) . . ?
C30 C23 C28 106.9(6) . . ?
C30 C23 C38 124.9(7) . . ?
C28 C23 C38 128.2(7) . . ?
C25 C24 C36 111.6(6) . . ?
C25 C24 H4 109.3 . . ?
C36 C24 H4 109.3 . . ?
C25 C24 H5 109.3 . . ?
C36 C24 H5 109.3 . . ?
H4 C24 H5 108.0 . . ?
C31 C25 C34 107.5(6) . . ?
C31 C25 C24 128.4(6) . . ?
C34 C25 C24 124.1(6) . . ?
N1 C26 C34 110.2(6) . . ?
N1 C26 N3 120.1(6) . . ?
C34 C26 N3 129.8(6) . . ?
O3 C27 C29 120.3(6) . . ?
O3 C27 C28 114.8(6) . . ?
C29 C27 C28 124.9(6) . . ?
N2 C28 C23 107.5(6) . . ?
N2 C28 C27 119.1(6) . . ?
C23 C28 C27 133.4(6) . . ?
C22 C29 C27 118.8(6) . . ?
C22 C29 H3 120.6 . . ?
C27 C29 H3 120.6 . . ?
C35 C30 C23 106.0(6) . . ?
C35 C30 C33 126.1(7) . . ?
C23 C30 C33 127.8(7) . . ?
N1 C31 C25 108.3(6) . . ?
N1 C31 C22 117.5(6) . . ?
C25 C31 C22 134.2(6) . . ?
C34 C32 C42 112.1(6) . . ?
C34 C32 H43 109.2 . . ?
C42 C32 H43 109.2 . . ?
C34 C32 H44 109.2 . . ?
C42 C32 H44 109.2 . . ?
H43 C32 H44 107.9 . . ?
C39 C33 C30 113.6(7) . . ?
C39 C33 H33 108.9 . . ?
C30 C33 H33 108.9 . . ?
C39 C33 H34 108.9 . . ?
C30 C33 H34 108.9 . . ?
H33 C33 H34 107.7 . . ?
C26 C34 C25 105.2(6) . . ?
C26 C34 C32 127.7(7) . . ?
C25 C34 C32 127.1(7) . . ?
N2 C35 C30 110.9(6) . . ?
N2 C35 I1 121.5(5) . . ?
C30 C35 I1 127.5(6) . . ?
C24 C36 H12 109.5 . . ?
C24 C36 H13 109.5 . . ?
H12 C36 H13 109.5 . . ?
C24 C36 H14 109.5 . . ?
H12 C36 H14 109.5 . . ?
H13 C36 H14 109.5 . . ?
C23 C38 C40 112.7(7) . . ?
C23 C38 H35 109.1 . . ?
C40 C38 H35 109.1 . . ?
C23 C38 H36 109.1 . . ?
C40 C38 H36 109.1 . . ?
H35 C38 H36 107.8 . . ?
C33 C39 H37 109.5 . . ?
C33 C39 H38 109.5 . . ?
H37 C39 H38 109.5 . . ?
C33 C39 H39 109.5 . . ?
H37 C39 H39 109.5 . . ?
H38 C39 H39 109.5 . . ?
C38 C40 H40 109.5 . . ?
C38 C40 H41 109.5 . . ?
H40 C40 H41 109.5 . . ?
C38 C40 H42 109.5 . . ?
H40 C40 H42 109.5 . . ?
H41 C40 H42 109.5 . . ?
F1 B1 F2 110.9(6) . . ?
F1 B1 O4 109.8(6) . . ?
F2 B1 O4 108.7(6) . . ?
F1 B1 O3 108.5(6) . . ?
F2 B1 O3 108.9(6) . . ?
O4 B1 O3 110.2(5) . . ?
C32 C42 H45 109.5 . . ?
C32 C42 H46 109.5 . . ?
H45 C42 H46 109.5 . . ?
C32 C42 H47 109.5 . . ?
H45 C42 H47 109.5 . . ?
H46 C42 H47 109.5 . . ?
C51 C50 H24 109.5 . . ?
C51 C50 H25 109.5 . . ?
H24 C50 H25 109.5 . . ?
C51 C50 H26 109.5 . . ?
H24 C50 H26 109.5 . . ?
H25 C50 H26 109.5 . . ?
C52 O6 C51 115.8(12) . . ?
C52 C53 H27 109.5 . . ?
C52 C53 H28 109.5 . . ?
H27 C53 H28 109.5 . . ?
C52 C53 H29 109.5 . . ?
H27 C53 H29 109.5 . . ?
H28 C53 H29 109.5 . . ?
O6 C51 C50 108.5(14) . . ?
O6 C51 H30 110.0 . . ?
C50 C51 H30 110.0 . . ?
O6 C51 H31 110.0 . . ?
C50 C51 H31 110.0 . . ?
H30 C51 H31 108.4 . . ?
O6 C52 O7 113.6(14) . . ?
O6 C52 C53 110.5(14) . . ?
O7 C52 C53 135.6(14) . . ?

loop_
_geom_bond_atom_site_label_1
_geom_bond_atom_site_label_2
_geom_bond_distance
_geom_bond_site_symmetry_2
_geom_bond_publ_flag
I1 C35 2.084(7) . ?
F1 B1 1.368(9) . ?
F2 B1 1.395(10) . ?
O3 C27 1.315(8) . ?
O3 B1 1.490(9) . ?
O4 C22 1.317(8) . ?
O4 B1 1.484(9) . ?
O1 N3 1.232(9) . ?
O2 N3 1.205(9) . ?
N1 C26 1.348(9) . ?
N1 C31 1.365(9) . ?
N1 H1 0.8800 . ?
N2 C35 1.326(10) . ?
N2 C28 1.381(9) . ?
N2 H32 0.8800 . ?
N3 C26 1.448(10) . ?
C22 C29 1.383(10) . ?
C22 C31 1.450(10) . ?
C23 C30 1.404(11) . ?
C23 C28 1.420(10) . ?
C23 C38 1.492(10) . ?
C24 C25 1.512(10) . ?
C24 C36 1.534(11) . ?
C24 H4 0.9900 . ?
C24 H5 0.9900 . ?
C25 C31 1.403(10) . ?
C25 C34 1.413(10) . ?
C26 C34 1.405(10) . ?
C27 C29 1.408(10) . ?
C27 C28 1.424(10) . ?
C29 H3 0.9500 . ?
C30 C35 1.396(10) . ?
C30 C33 1.510(10) . ?
C32 C34 1.494(10) . ?
C32 C42 1.528(12) . ?
C32 H43 0.9900 . ?
C32 H44 0.9900 . ?
C33 C39 1.503(12) . ?
C33 H33 0.9900 . ?
C33 H34 0.9900 . ?
C36 H12 0.9800 . ?
C36 H13 0.9800 . ?
C36 H14 0.9800 . ?
C38 C40 1.526(12) . ?
C38 H35 0.9900 . ?
C38 H36 0.9900 . ?
C39 H37 0.9800 . ?
C39 H38 0.9800 . ?
C39 H39 0.9800 . ?
C40 H40 0.9800 . ?
C40 H41 0.9800 . ?
C40 H42 0.9800 . ?
C42 H45 0.9800 . ?
C42 H46 0.9800 . ?
C42 H47 0.9800 . ?
C50 C51 1.51(2) . ?
C50 H24 0.9800 . ?
C50 H25 0.9800 . ?
C50 H26 0.9800 . ?
O6 C52 1.34(2) . ?
O6 C51 1.41(2) . ?
C53 C52 1.47(3) . ?
C53 H27 0.9800 . ?
C53 H28 0.9800 . ?
C53 H29 0.9800 . ?
C51 H30 0.9900 . ?
C51 H31 0.9900 . ?
C52 O7 1.43(2) . ?

loop_
_geom_hbond_atom_site_label_D
_geom_hbond_atom_site_label_H
_geom_hbond_atom_site_label_A
_geom_hbond_distance_DH
_geom_hbond_distance_HA
_geom_hbond_distance_DA
_geom_hbond_angle_DHA
_geom_hbond_site_symmetry_A
N1 H1 F1 0.88 2.59 3.129(7) 120.1 2_676
N1 H1 F2 0.88 2.14 3.012(7) 172.1 2_676
N2 H32 O7 0.88 1.97 2.830(11) 164.0 1_566
C51 H31 O1 0.99 2.43 3.404(18) 167.9 2_665

loop_
_geom_torsion_atom_site_label_1
_geom_torsion_atom_site_label_2
_geom_torsion_atom_site_label_3
_geom_torsion_atom_site_label_4
_geom_torsion
_geom_torsion_site_symmetry_1
_geom_torsion_site_symmetry_2
_geom_torsion_site_symmetry_3
_geom_torsion_site_symmetry_4
_geom_torsion_publ_flag
B1 O4 C22 C29 -18.3(10) . . . . ?
B1 O4 C22 C31 162.9(6) . . . . ?
C36 C24 C25 C31 89.2(9) . . . . ?
C36 C24 C25 C34 -90.2(8) . . . . ?
C31 N1 C26 C34 -1.6(8) . . . . ?
C31 N1 C26 N3 178.6(6) . . . . ?
O2 N3 C26 N1 -176.0(7) . . . . ?
O1 N3 C26 N1 7.3(10) . . . . ?
O2 N3 C26 C34 4.1(12) . . . . ?
O1 N3 C26 C34 -172.6(7) . . . . ?
B1 O3 C27 C29 9.1(10) . . . . ?
B1 O3 C27 C28 -172.1(6) . . . . ?
C35 N2 C28 C23 -0.6(8) . . . . ?
C35 N2 C28 C27 -179.4(7) . . . . ?
C30 C23 C28 N2 0.5(8) . . . . ?
C38 C23 C28 N2 179.4(7) . . . . ?
C30 C23 C28 C27 179.0(8) . . . . ?
C38 C23 C28 C27 -2.1(14) . . . . ?
O3 C27 C28 N2 4.5(10) . . . . ?
C29 C27 C28 N2 -176.8(7) . . . . ?
O3 C27 C28 C23 -173.9(7) . . . . ?
C29 C27 C28 C23 4.8(13) . . . . ?
O4 C22 C29 C27 -2.6(11) . . . . ?
C31 C22 C29 C27 176.0(7) . . . . ?
O3 C27 C29 C22 7.5(10) . . . . ?
C28 C27 C29 C22 -171.2(7) . . . . ?
C28 C23 C30 C35 -0.2(9) . . . . ?
C38 C23 C30 C35 -179.1(7) . . . . ?
C28 C23 C30 C33 177.5(8) . . . . ?
C38 C23 C30 C33 -1.5(13) . . . . ?
C26 N1 C31 C25 0.8(8) . . . . ?
C26 N1 C31 C22 -178.1(6) . . . . ?
C34 C25 C31 N1 0.2(8) . . . . ?
C24 C25 C31 N1 -179.3(7) . . . . ?
C34 C25 C31 C22 178.9(7) . . . . ?
C24 C25 C31 C22 -0.6(13) . . . . ?
O4 C22 C31 N1 -8.3(9) . . . . ?
C29 C22 C31 N1 172.9(7) . . . . ?
O4 C22 C31 C25 173.1(7) . . . . ?
C29 C22 C31 C25 -5.7(13) . . . . ?
C35 C30 C33 C39 83.0(10) . . . . ?
C23 C30 C33 C39 -94.2(10) . . . . ?
N1 C26 C34 C25 1.6(8) . . . . ?
N3 C26 C34 C25 -178.5(7) . . . . ?
N1 C26 C34 C32 -179.2(7) . . . . ?
N3 C26 C34 C32 0.6(13) . . . . ?
C31 C25 C34 C26 -1.1(8) . . . . ?
C24 C25 C34 C26 178.5(7) . . . . ?
C31 C25 C34 C32 179.8(7) . . . . ?
C24 C25 C34 C32 -0.7(12) . . . . ?
C42 C32 C34 C26 -83.0(10) . . . . ?
C42 C32 C34 C25 96.0(9) . . . . ?
C28 N2 C35 C30 0.5(9) . . . . ?
C28 N2 C35 I1 176.9(5) . . . . ?
C23 C30 C35 N2 -0.2(9) . . . . ?
C33 C30 C35 N2 -177.9(7) . . . . ?
C23 C30 C35 I1 -176.3(5) . . . . ?
C33 C30 C35 I1 6.0(12) . . . . ?
C30 C23 C38 C40 94.5(9) . . . . ?
C28 C23 C38 C40 -84.2(9) . . . . ?
C22 O4 B1 F1 150.8(6) . . . . ?
C22 O4 B1 F2 -87.7(7) . . . . ?
C22 O4 B1 O3 31.4(9) . . . . ?
C27 O3 B1 F1 -147.3(6) . . . . ?
C27 O3 B1 F2 91.9(7) . . . . ?
C27 O3 B1 O4 -27.1(9) . . . . ?
C52 O6 C51 C50 -176.3(13) . . . . ?
C51 O6 C52 O7 8.3(19) . . . . ?
C51 O6 C52 C53 -177.6(14) . . . . ?
